data_7701030
loop_
_publ_author_name
'Cuevas-Ch\'avez, Cynthia A'
'Vendier, Laure'
'Sabo-Etienne, Sylviane'
'Montiel-Palma, Virginia'

_publ_section_title
;
 Iridium complexes featuring a tridentate SiPSi ligand: from dimeric to
 monomeric 14, 16 or 18-electron species.
;
_journal_issue 37
_journal_name_full 'Dalton transactions (Cambridge, England : 2003)'
_journal_page_first 14010
_journal_page_last 14018
_journal_paper_doi 10.1039/c9dt03136g
_journal_volume 48
_journal_year 2019
_chemical_compound_source 'synthesis as described'
_chemical_formula_moiety 'C36 H59 Cl Ir O6 P3 Si2, C4 H8 O'
_chemical_formula_sum 'C40 H67 Cl Ir O7 P3 Si2'
_chemical_formula_weight 1036.67
_space_group_IT_number 14
_space_group_name_Hall '-P 2ybc'
_space_group_name_H-M_alt 'P 1 21/c 1'
_symmetry_cell_setting monoclinic
_symmetry_Int_Tables_number 14
_symmetry_space_group_name_Hall '-P 2ybc'
_symmetry_space_group_name_H-M 'P 1 21/c 1'
_atom_sites_solution_hydrogens geom
_audit_creation_date 2018-06-29T11:34:30-00:00
_audit_creation_method 'WinGX routine CIF_UPDATE'
_audit_update_record
;
2019-07-08 deposited with the CCDC.    2019-08-29 downloaded from the CCDC.
;
_cell_angle_alpha 90
_cell_angle_beta 92.251(8)
_cell_angle_gamma 90
_cell_formula_units_Z 4
_cell_length_a 10.171(3)
_cell_length_b 15.591(5)
_cell_length_c 28.733(9)
_cell_measurement_reflns_used 9831
_cell_measurement_temperature 100(2)
_cell_measurement_theta_max 30.5
_cell_measurement_theta_min 2.25
_cell_measurement_wavelength 0.71073
_cell_volume 4553(2)
_computing_structure_refinement 'SHELXL-2016/4 (Sheldrick, 2016)'
_diffrn_ambient_temperature 100(2)
_diffrn_measured_fraction_theta_full 0.993
_diffrn_measured_fraction_theta_max 0.995
_diffrn_measurement_device_type 'Bruker Kappa APEX II'
_diffrn_measurement_method \w-\f
_diffrn_radiation_monochromator graphite
_diffrn_radiation_probe x-ray
_diffrn_radiation_type MoK\a
_diffrn_radiation_wavelength 0.71073
_diffrn_reflns_av_R_equivalents 0.0558
_diffrn_reflns_av_unetI/netI 0.031
_diffrn_reflns_Laue_measured_fraction_full 0.993
_diffrn_reflns_Laue_measured_fraction_max 0.995
_diffrn_reflns_limit_h_max 14
_diffrn_reflns_limit_h_min -14
_diffrn_reflns_limit_k_max 21
_diffrn_reflns_limit_k_min -21
_diffrn_reflns_limit_l_max 40
_diffrn_reflns_limit_l_min -36
_diffrn_reflns_number 106334
_diffrn_reflns_point_group_measured_fraction_full 0.993
_diffrn_reflns_point_group_measured_fraction_max 0.995
_diffrn_reflns_theta_full 25.242
_diffrn_reflns_theta_max 29.904
_diffrn_reflns_theta_min 1.486
_diffrn_standards_decay_% 0
_diffrn_standards_interval_count 0
_diffrn_standards_interval_time 0
_diffrn_standards_number 0
_exptl_absorpt_coefficient_mu 3.194
_exptl_absorpt_correction_T_max 0.7460
_exptl_absorpt_correction_T_min 0.6701
_exptl_absorpt_correction_type multi-scan
_exptl_absorpt_process_details
;
        [c.f. r.h. blessing, acta cryst. (1995), a51, 33-38]
;
_exptl_crystal_colour colourless
_exptl_crystal_density_diffrn 1.512
_exptl_crystal_density_method 'not measured'
_exptl_crystal_description parallelepiped
_exptl_crystal_F_000 2120
_exptl_crystal_size_max 0.12
_exptl_crystal_size_mid 0.08
_exptl_crystal_size_min 0.02
_refine_diff_density_max 1.746
_refine_diff_density_min -1.354
_refine_diff_density_rms 0.108
_refine_ls_extinction_method none
_refine_ls_goodness_of_fit_ref 1.083
_refine_ls_hydrogen_treatment constr
_refine_ls_matrix_type full
_refine_ls_number_parameters 497
_refine_ls_number_reflns 13093
_refine_ls_number_restraints 0
_refine_ls_restrained_S_all 1.083
_refine_ls_R_factor_all 0.035
_refine_ls_R_factor_gt 0.0267
_refine_ls_shift/su_max 0.004
_refine_ls_shift/su_mean 0
_refine_ls_structure_factor_coef Fsqd
_refine_ls_weighting_details 'w=1/[\s^2^(Fo^2^)+(0.0208P)^2^+6.4502P] where P=(Fo^2^+2Fc^2^)/3'
_refine_ls_weighting_scheme calc
_refine_ls_wR_factor_gt 0.0568
_refine_ls_wR_factor_ref 0.0594
_reflns_Friedel_coverage 0
_reflns_number_gt 11437
_reflns_number_total 13093
_reflns_threshold_expression 'I > 2\s(I)'
_cod_data_source_file c9dt03136g2.cif
_cod_data_source_block cynthia280618
_cod_depositor_comments 'Adding full bibliography for 7701029--7701035.cif.'
_cod_original_sg_symbol_H-M 'P 21/c'
_cod_database_code 7701030

loop_
_symmetry_equiv_pos_as_xyz
'x, y, z'
'-x, y+1/2, -z+1/2'
'-x, -y, -z'
'x, -y-1/2, z-1/2'

loop_
_atom_site_label
_atom_site_type_symbol
_atom_site_fract_x
_atom_site_fract_y
_atom_site_fract_z
_atom_site_U_iso_or_equiv
_atom_site_adp_type
_atom_site_occupancy
_atom_site_site_symmetry_order
_atom_site_calc_flag
_atom_site_refinement_flags_posn
_atom_site_refinement_flags_adp
IR1 Ir 0.91031(2) 0.79123(2) 0.13596(2) 0.00892(3) Uani 1 1 d . .
CL1 Cl 1.05610(6) 0.88884(4) 0.09034(2) 0.01621(12) Uani 1 1 d . .
P1 P 0.72532(6) 0.83905(4) 0.09165(2) 0.01158(12) Uani 1 1 d . .
P2 P 0.95281(6) 0.67268(4) 0.08447(2) 0.00986(11) Uani 1 1 d . .
P3 P 0.87933(6) 0.88520(4) 0.19383(2) 0.01110(11) Uani 1 1 d . .
SI1 Si 0.78120(6) 0.69535(4) 0.18004(2) 0.00999(12) Uani 1 1 d . .
SI2 Si 1.12673(7) 0.75629(4) 0.17197(2) 0.01184(13) Uani 1 1 d . .
O1 O 0.74405(18) 0.90637(12) 0.04988(6) 0.0154(4) Uani 1 1 d . .
O2 O 0.65424(19) 0.76439(12) 0.06264(6) 0.0179(4) Uani 1 1 d . .
O3 O 0.61486(17) 0.88512(12) 0.12105(6) 0.0152(4) Uani 1 1 d . .
O4 O 0.73464(17) 0.88845(11) 0.21304(6) 0.0146(3) Uani 1 1 d . .
O5 O 0.97106(17) 0.86351(11) 0.23879(6) 0.0139(3) Uani 1 1 d . .
O6 O 0.89928(18) 0.98531(11) 0.18499(6) 0.0157(4) Uani 1 1 d . .
O7 O 0.4837(3) 0.29530(18) 0.12260(11) 0.0540(8) Uani 1 1 d . .
C1 C 0.7780(3) 0.99553(17) 0.05796(10) 0.0208(6) Uani 1 1 d . .
H2 H 0.874884 1.002397 0.059048 0.025 Uiso 1 1 calc R U
H1 H 0.744819 1.014482 0.088216 0.025 Uiso 1 1 calc R U
C2 C 0.7178(4) 1.0493(2) 0.01929(15) 0.0499(11) Uani 1 1 d . .
H3 H 0.754858 1.032454 -0.010329 0.075 Uiso 1 1 calc R U
H5 H 0.736808 1.10992 0.025399 0.075 Uiso 1 1 calc R U
H4 H 0.622291 1.040407 0.017577 0.075 Uiso 1 1 calc R U
C3 C 0.5865(3) 0.76707(18) 0.01709(9) 0.0198(5) Uani 1 1 d . .
H10 H 0.642087 0.74042 -0.006463 0.024 Uiso 1 1 calc R U
H6 H 0.569507 0.827357 0.007852 0.024 Uiso 1 1 calc R U
C4 C 0.4585(3) 0.7193(2) 0.01933(11) 0.0276(7) Uani 1 1 d . .
H8 H 0.474932 0.661951 0.0323 0.041 Uiso 1 1 calc R U
H9 H 0.418207 0.714027 -0.012091 0.041 Uiso 1 1 calc R U
H7 H 0.398961 0.750649 0.039226 0.041 Uiso 1 1 calc R U
C5 C 0.4868(3) 0.90650(18) 0.09978(10) 0.0191(5) Uani 1 1 d . .
H11 H 0.423374 0.860015 0.105812 0.023 Uiso 1 1 calc R U
H12 H 0.493914 0.912158 0.065652 0.023 Uiso 1 1 calc R U
C6 C 0.4384(3) 0.9893(2) 0.11961(12) 0.0274(6) Uani 1 1 d . .
H13 H 0.435078 0.984245 0.153546 0.041 Uiso 1 1 calc R U
H15 H 0.350123 1.001781 0.106445 0.041 Uiso 1 1 calc R U
H14 H 0.49838 1.03584 0.1118 0.041 Uiso 1 1 calc R U
C7 C 0.8095(2) 0.57924(15) 0.16211(8) 0.0124(4) Uani 1 1 d . .
H16 H 0.905008 0.566811 0.164431 0.015 Uiso 1 1 calc R U
H38 H 0.765507 0.540792 0.184076 0.015 Uiso 1 1 calc R U
C8 C 0.7588(2) 0.56027(15) 0.11368(8) 0.0112(4) Uani 1 1 d . .
C9 C 0.6565(2) 0.50164(16) 0.10582(9) 0.0149(5) Uani 1 1 d . .
H37 H 0.616647 0.475977 0.131729 0.018 Uiso 1 1 calc R U
C10 C 0.6117(3) 0.47992(17) 0.06109(10) 0.0172(5) Uani 1 1 d . .
H36 H 0.54271 0.439315 0.05665 0.021 Uiso 1 1 calc R U
C11 C 0.6680(3) 0.51777(17) 0.02277(9) 0.0167(5) Uani 1 1 d . .
H17 H 0.638239 0.502909 -0.007924 0.02 Uiso 1 1 calc R U
C12 C 0.7678(2) 0.57717(16) 0.02980(9) 0.0143(5) Uani 1 1 d . .
H18 H 0.805945 0.603149 0.003645 0.017 Uiso 1 1 calc R U
C13 C 0.8134(2) 0.59971(15) 0.07460(8) 0.0109(4) Uani 1 1 d . .
C14 C 1.0822(2) 0.59287(15) 0.09928(8) 0.0117(4) Uani 1 1 d . .
C15 C 1.0609(2) 0.50502(16) 0.09063(9) 0.0138(5) Uani 1 1 d . .
H19 H 0.976583 0.486142 0.079482 0.017 Uiso 1 1 calc R U
C16 C 1.1611(3) 0.44544(16) 0.09814(9) 0.0156(5) Uani 1 1 d . .
H20 H 1.145611 0.38635 0.092001 0.019 Uiso 1 1 calc R U
C17 C 1.2840(3) 0.47287(17) 0.11466(9) 0.0174(5) Uani 1 1 d . .
H21 H 1.352756 0.432472 0.120274 0.021 Uiso 1 1 calc R U
C18 C 1.3064(2) 0.55939(17) 0.12299(9) 0.0164(5) Uani 1 1 d . .
H22 H 1.390668 0.577509 0.134532 0.02 Uiso 1 1 calc R U
C19 C 1.2074(2) 0.62064(16) 0.11474(9) 0.0131(5) Uani 1 1 d . .
C20 C 1.2337(2) 0.71326(16) 0.12342(9) 0.0147(5) Uani 1 1 d . .
H30 H 1.214738 0.746086 0.094435 0.018 Uiso 1 1 calc R U
H29 H 1.327772 0.721345 0.132492 0.018 Uiso 1 1 calc R U
C21 C 1.1438(3) 0.67188(18) 0.21898(9) 0.0189(5) Uani 1 1 d . .
H23 H 1.236146 0.654281 0.222671 0.028 Uiso 1 1 calc R U
H25 H 1.089561 0.622065 0.210218 0.028 Uiso 1 1 calc R U
H24 H 1.114635 0.695518 0.248447 0.028 Uiso 1 1 calc R U
C22 C 1.2385(3) 0.84463(17) 0.19507(9) 0.0177(5) Uani 1 1 d . .
H27 H 1.199737 0.871253 0.222228 0.027 Uiso 1 1 calc R U
H28 H 1.248971 0.887965 0.17079 0.027 Uiso 1 1 calc R U
H26 H 1.324664 0.820508 0.204178 0.027 Uiso 1 1 calc R U
C23 C 1.0004(2) 0.70133(16) 0.02538(8) 0.0129(4) Uani 1 1 d . .
C24 C 0.9434(3) 0.77245(17) 0.00316(9) 0.0180(5) Uani 1 1 d . .
H35 H 0.882965 0.807098 0.019146 0.022 Uiso 1 1 calc R U
C25 C 0.9742(3) 0.79306(18) -0.04226(9) 0.0214(5) Uani 1 1 d . .
H34 H 0.932639 0.840594 -0.057391 0.026 Uiso 1 1 calc R U
C26 C 1.0652(3) 0.74466(18) -0.06559(9) 0.0190(5) Uani 1 1 d . .
H33 H 1.087345 0.759593 -0.096368 0.023 Uiso 1 1 calc R U
C27 C 1.1235(3) 0.67455(17) -0.04374(9) 0.0174(5) Uani 1 1 d . .
H32 H 1.18591 0.641198 -0.059569 0.021 Uiso 1 1 calc R U
C28 C 1.0911(3) 0.65263(16) 0.00136(9) 0.0153(5) Uani 1 1 d . .
H31 H 1.131133 0.604029 0.015977 0.018 Uiso 1 1 calc R U
C29 C 0.5969(2) 0.70600(17) 0.17288(9) 0.0164(5) Uani 1 1 d . .
H41 H 0.554709 0.660846 0.190748 0.025 Uiso 1 1 calc R U
H39 H 0.570268 0.700414 0.139867 0.025 Uiso 1 1 calc R U
H40 H 0.569831 0.762278 0.184306 0.025 Uiso 1 1 calc R U
C30 C 0.8080(3) 0.69279(16) 0.24556(9) 0.0156(5) Uani 1 1 d . .
H43 H 0.773435 0.745587 0.258963 0.023 Uiso 1 1 calc R U
H44 H 0.902382 0.688229 0.253452 0.023 Uiso 1 1 calc R U
H42 H 0.762136 0.643213 0.258203 0.023 Uiso 1 1 calc R U
C31 C 0.6710(3) 0.96572(17) 0.22907(10) 0.0199(5) Uani 1 1 d . .
H49 H 0.639418 1.000666 0.202117 0.024 Uiso 1 1 calc R U
H48 H 0.734021 1.0005 0.248211 0.024 Uiso 1 1 calc R U
C32 C 0.5564(3) 0.9393(2) 0.25774(12) 0.0285(7) Uani 1 1 d . .
H45 H 0.494076 0.90543 0.238411 0.043 Uiso 1 1 calc R U
H46 H 0.512121 0.990559 0.26912 0.043 Uiso 1 1 calc R U
H47 H 0.588546 0.904658 0.284283 0.043 Uiso 1 1 calc R U
C33 C 0.9562(3) 0.90166(17) 0.28426(9) 0.0185(5) Uani 1 1 d . .
H54 H 0.868704 0.887632 0.296156 0.022 Uiso 1 1 calc R U
H53 H 0.964558 0.964818 0.282412 0.022 Uiso 1 1 calc R U
C34 C 1.0635(3) 0.86506(18) 0.31591(9) 0.0207(6) Uani 1 1 d . .
H50 H 1.052021 0.802833 0.318348 0.031 Uiso 1 1 calc R U
H51 H 1.058909 0.890981 0.346877 0.031 Uiso 1 1 calc R U
H52 H 1.149288 0.87754 0.30311 0.031 Uiso 1 1 calc R U
C35 C 1.0288(3) 1.02340(17) 0.18248(10) 0.0189(5) Uani 1 1 d . .
H59 H 1.089142 0.983604 0.16705 0.023 Uiso 1 1 calc R U
H55 H 1.065493 1.036013 0.21416 0.023 Uiso 1 1 calc R U
C36 C 1.0133(3) 1.10475(18) 0.15484(10) 0.0257(6) Uani 1 1 d . .
H58 H 0.979841 1.091191 0.123236 0.039 Uiso 1 1 calc R U
H57 H 1.098765 1.13338 0.153329 0.039 Uiso 1 1 calc R U
H56 H 0.951065 1.142762 0.169906 0.039 Uiso 1 1 calc R U
C37 C 0.6268(4) 0.2092(3) 0.16807(17) 0.0578(12) Uani 1 1 d . .
H66 H 0.684725 0.241439 0.190351 0.069 Uiso 1 1 calc R U
H60 H 0.665915 0.15197 0.162903 0.069 Uiso 1 1 calc R U
C38 C 0.4895(4) 0.2007(2) 0.18628(13) 0.0405(8) Uani 1 1 d . .
H65 H 0.480997 0.233678 0.215447 0.049 Uiso 1 1 calc R U
H63 H 0.467612 0.139859 0.192169 0.049 Uiso 1 1 calc R U
C39 C 0.4013(4) 0.2376(2) 0.14733(15) 0.0418(9) Uani 1 1 d . .
H64 H 0.367139 0.191437 0.126482 0.05 Uiso 1 1 calc R U
H61 H 0.325917 0.2686 0.160172 0.05 Uiso 1 1 calc R U
C40 C 0.6094(4) 0.2562(3) 0.12377(16) 0.0532(12) Uani 1 1 d . .
H67 H 0.678723 0.300412 0.12146 0.064 Uiso 1 1 calc R U
H62 H 0.616199 0.216194 0.097213 0.064 Uiso 1 1 calc R U

loop_
_atom_site_aniso_label
_atom_site_aniso_U_11
_atom_site_aniso_U_22
_atom_site_aniso_U_33
_atom_site_aniso_U_23
_atom_site_aniso_U_13
_atom_site_aniso_U_12
IR1 0.00916(4) 0.00927(4) 0.00836(4) -0.00032(3) 0.00052(3) -0.00006(3)
CL1 0.0162(3) 0.0156(3) 0.0171(3) 0.0034(2) 0.0033(2) -0.0021(2)
P1 0.0117(3) 0.0121(3) 0.0109(3) -0.0004(2) -0.0007(2) 0.0017(2)
P2 0.0095(3) 0.0115(3) 0.0087(3) -0.0004(2) 0.0010(2) -0.0001(2)
P3 0.0125(3) 0.0103(3) 0.0105(3) -0.0014(2) 0.0001(2) -0.0005(2)
SI1 0.0103(3) 0.0098(3) 0.0098(3) -0.0004(2) 0.0006(2) 0.0001(2)
SI2 0.0103(3) 0.0127(3) 0.0125(3) -0.0011(2) -0.0004(2) -0.0003(2)
O1 0.0180(9) 0.0158(9) 0.0124(8) 0.0030(7) -0.0002(7) 0.0008(7)
O2 0.0199(9) 0.0159(9) 0.0174(9) -0.0019(7) -0.0069(7) 0.0002(7)
O3 0.0122(8) 0.0184(9) 0.0150(9) -0.0002(7) 0.0000(7) 0.0053(7)
O4 0.0139(8) 0.0133(8) 0.0168(9) -0.0040(7) 0.0027(7) 0.0000(7)
O5 0.0159(9) 0.0156(9) 0.0103(8) -0.0029(6) -0.0009(6) 0.0007(7)
O6 0.0165(9) 0.0108(8) 0.0199(9) 0.0000(7) 0.0009(7) -0.0012(7)
O7 0.0422(16) 0.0469(16) 0.074(2) 0.0300(15) 0.0215(14) 0.0173(13)
C1 0.0246(14) 0.0159(12) 0.0216(13) 0.0024(10) -0.0030(11) -0.0016(11)
C2 0.065(3) 0.0322(19) 0.051(2) 0.0175(17) -0.018(2) -0.0062(19)
C3 0.0185(13) 0.0235(13) 0.0168(12) -0.0042(10) -0.0064(10) 0.0022(10)
C4 0.0191(14) 0.0308(16) 0.0322(16) -0.0098(13) -0.0075(12) -0.0018(12)
C5 0.0122(12) 0.0233(13) 0.0217(13) -0.0033(11) -0.0019(10) 0.0050(10)
C6 0.0224(15) 0.0251(15) 0.0350(17) -0.0020(13) 0.0037(12) 0.0086(12)
C7 0.0126(11) 0.0115(11) 0.0133(11) 0.0013(9) 0.0037(9) -0.0002(9)
C8 0.0108(11) 0.0099(10) 0.0129(11) -0.0016(8) 0.0017(9) 0.0019(8)
C9 0.0128(11) 0.0134(11) 0.0189(12) -0.0021(9) 0.0037(9) -0.0005(9)
C10 0.0117(11) 0.0148(12) 0.0249(14) -0.0056(10) -0.0004(10) -0.0020(9)
C11 0.0139(12) 0.0184(12) 0.0175(12) -0.0070(10) -0.0030(10) 0.0016(10)
C12 0.0121(11) 0.0159(12) 0.0149(12) -0.0022(9) 0.0001(9) 0.0019(9)
C13 0.0085(10) 0.0112(11) 0.0131(11) -0.0024(8) 0.0002(8) 0.0013(8)
C14 0.0130(11) 0.0124(11) 0.0096(10) 0.0004(8) 0.0011(9) 0.0011(9)
C15 0.0152(12) 0.0120(11) 0.0143(11) -0.0006(9) 0.0020(9) -0.0007(9)
C16 0.0186(12) 0.0112(11) 0.0174(12) 0.0000(9) 0.0049(10) 0.0006(9)
C17 0.0139(12) 0.0183(12) 0.0201(13) 0.0011(10) 0.0037(10) 0.0056(10)
C18 0.0110(11) 0.0190(12) 0.0191(12) -0.0019(10) 0.0003(9) 0.0017(9)
C19 0.0122(11) 0.0133(11) 0.0139(11) -0.0004(9) 0.0029(9) 0.0009(9)
C20 0.0103(11) 0.0139(11) 0.0199(12) -0.0021(10) 0.0012(9) -0.0014(9)
C21 0.0172(13) 0.0208(13) 0.0184(13) 0.0047(10) -0.0016(10) 0.0004(10)
C22 0.0137(12) 0.0193(13) 0.0201(13) -0.0057(10) -0.0005(10) -0.0017(10)
C23 0.0134(11) 0.0140(11) 0.0115(11) -0.0010(9) 0.0011(9) -0.0025(9)
C24 0.0190(13) 0.0200(13) 0.0153(12) 0.0003(9) 0.0049(10) 0.0045(10)
C25 0.0264(14) 0.0217(13) 0.0161(12) 0.0043(11) 0.0025(10) 0.0060(12)
C26 0.0238(14) 0.0218(13) 0.0116(11) 0.0003(10) 0.0048(10) -0.0009(11)
C27 0.0178(13) 0.0189(12) 0.0157(12) -0.0028(10) 0.0040(10) 0.0000(10)
C28 0.0169(12) 0.0152(12) 0.0139(12) -0.0001(9) 0.0021(9) 0.0013(9)
C29 0.0135(11) 0.0171(12) 0.0187(12) -0.0001(10) 0.0014(9) -0.0011(10)
C30 0.0194(12) 0.0142(12) 0.0134(11) 0.0021(9) 0.0019(9) -0.0020(9)
C31 0.0174(13) 0.0166(13) 0.0260(14) -0.0055(10) 0.0047(11) 0.0036(10)
C32 0.0198(14) 0.0303(16) 0.0358(17) -0.0122(13) 0.0076(12) 0.0008(12)
C33 0.0244(14) 0.0182(13) 0.0129(12) -0.0055(9) -0.0007(10) 0.0011(10)
C34 0.0293(15) 0.0199(13) 0.0126(12) -0.0020(10) -0.0020(10) 0.0042(11)
C35 0.0188(13) 0.0145(12) 0.0233(13) -0.0002(10) 0.0005(10) -0.0056(10)
C36 0.0391(17) 0.0201(14) 0.0179(13) 0.0036(11) -0.0004(12) -0.0101(12)
C37 0.037(2) 0.072(3) 0.064(3) 0.030(2) 0.000(2) -0.009(2)
C38 0.047(2) 0.0361(19) 0.040(2) 0.0041(15) 0.0151(17) -0.0017(16)
C39 0.0318(19) 0.0349(19) 0.060(3) 0.0019(17) 0.0130(17) -0.0004(15)
C40 0.044(2) 0.054(3) 0.064(3) 0.026(2) 0.024(2) 0.015(2)

loop_
_atom_type_symbol
_atom_type_description
_atom_type_scat_dispersion_real
_atom_type_scat_dispersion_imag
_atom_type_scat_source
C C 0.0033 0.0016 'International Tables Vol C Tables 4.2.6.8 and 6.1.1.4'
H H 0 0 'International Tables Vol C Tables 4.2.6.8 and 6.1.1.4'
O O 0.0106 0.006 'International Tables Vol C Tables 4.2.6.8 and 6.1.1.4'
Si Si 0.0817 0.0704 'International Tables Vol C Tables 4.2.6.8 and 6.1.1.4'
P P 0.1023 0.0942 'International Tables Vol C Tables 4.2.6.8 and 6.1.1.4'
Cl Cl 0.1484 0.1585 'International Tables Vol C Tables 4.2.6.8 and 6.1.1.4'
Ir Ir -1.4442 7.9887 'International Tables Vol C Tables 4.2.6.8 and 6.1.1.4'

loop_
_geom_angle_atom_site_label_1
_geom_angle_atom_site_label_2
_geom_angle_atom_site_label_3
_geom_angle
P3 IR1 P1 93.52(3)
P3 IR1 SI1 85.39(3)
P1 IR1 SI1 92.33(3)
P3 IR1 P2 170.03(2)
P1 IR1 P2 93.99(3)
SI1 IR1 P2 87.77(3)
P3 IR1 SI2 88.98(3)
P1 IR1 SI2 169.48(2)
SI1 IR1 SI2 98.06(3)
P2 IR1 SI2 84.80(3)
P3 IR1 CL1 95.36(3)
P1 IR1 CL1 90.09(3)
SI1 IR1 CL1 177.42(2)
P2 IR1 CL1 91.16(3)
SI2 IR1 CL1 79.50(3)
O2 P1 O3 106.92(10)
O2 P1 O1 98.68(10)
O3 P1 O1 101.93(10)
O2 P1 IR1 112.93(8)
O3 P1 IR1 114.80(7)
O1 P1 IR1 119.63(7)
C13 P2 C23 103.79(11)
C13 P2 C14 99.06(11)
C23 P2 C14 99.49(11)
C13 P2 IR1 114.45(8)
C23 P2 IR1 116.06(8)
C14 P2 IR1 121.11(8)
O4 P3 O6 98.57(10)
O4 P3 O5 104.14(10)
O6 P3 O5 105.16(10)
O4 P3 IR1 115.81(7)
O6 P3 IR1 119.83(8)
O5 P3 IR1 111.43(7)
C29 SI1 C30 102.37(12)
C29 SI1 C7 102.37(11)
C30 SI1 C7 103.37(11)
C29 SI1 IR1 116.91(9)
C30 SI1 IR1 118.72(8)
C7 SI1 IR1 111.06(8)
C21 SI2 C22 102.68(13)
C21 SI2 C20 103.71(12)
C22 SI2 C20 99.18(12)
C21 SI2 IR1 120.77(9)
C22 SI2 IR1 120.19(9)
C20 SI2 IR1 107.15(8)
C1 O1 P1 122.68(16)
C3 O2 P1 129.81(17)
C5 O3 P1 121.05(16)
C31 O4 P3 124.49(16)
C33 O5 P3 124.28(16)
C35 O6 P3 122.03(16)
C40 O7 C39 105.2(3)
O1 C1 C2 109.2(2)
O1 C1 H2 109.8
C2 C1 H2 109.8
O1 C1 H1 109.8
C2 C1 H1 109.8
H2 C1 H1 108.3
C1 C2 H3 109.5
C1 C2 H5 109.5
H3 C2 H5 109.5
C1 C2 H4 109.5
H3 C2 H4 109.5
H5 C2 H4 109.5
O2 C3 C4 109.1(2)
O2 C3 H10 109.9
C4 C3 H10 109.9
O2 C3 H6 109.9
C4 C3 H6 109.9
H10 C3 H6 108.3
C3 C4 H8 109.5
C3 C4 H9 109.5
H8 C4 H9 109.5
C3 C4 H7 109.5
H8 C4 H7 109.5
H9 C4 H7 109.5
O3 C5 C6 109.8(2)
O3 C5 H11 109.7
C6 C5 H11 109.7
O3 C5 H12 109.7
C6 C5 H12 109.7
H11 C5 H12 108.2
C5 C6 H13 109.5
C5 C6 H15 109.5
H13 C6 H15 109.5
C5 C6 H14 109.5
H13 C6 H14 109.5
H15 C6 H14 109.5
C8 C7 SI1 112.90(17)
C8 C7 H16 109
SI1 C7 H16 109
C8 C7 H38 109
SI1 C7 H38 109
H16 C7 H38 107.8
C9 C8 C13 118.0(2)
C9 C8 C7 120.5(2)
C13 C8 C7 121.5(2)
C10 C9 C8 121.6(2)
C10 C9 H37 119.2
C8 C9 H37 119.2
C9 C10 C11 119.9(2)
C9 C10 H36 120.1
C11 C10 H36 120.1
C12 C11 C10 119.4(2)
C12 C11 H17 120.3
C10 C11 H17 120.3
C11 C12 C13 121.3(2)
C11 C12 H18 119.4
C13 C12 H18 119.4
C12 C13 C8 119.7(2)
C12 C13 P2 121.78(19)
C8 C13 P2 118.26(18)
C19 C14 C15 119.3(2)
C19 C14 P2 119.68(18)
C15 C14 P2 120.71(19)
C16 C15 C14 121.0(2)
C16 C15 H19 119.5
C14 C15 H19 119.5
C17 C16 C15 119.5(2)
C17 C16 H20 120.2
C15 C16 H20 120.2
C16 C17 C18 119.9(2)
C16 C17 H21 120.1
C18 C17 H21 120.1
C17 C18 C19 121.5(2)
C17 C18 H22 119.3
C19 C18 H22 119.3
C14 C19 C18 118.8(2)
C14 C19 C20 120.5(2)
C18 C19 C20 120.7(2)
C19 C20 SI2 110.93(17)
C19 C20 H30 109.5
SI2 C20 H30 109.5
C19 C20 H29 109.5
SI2 C20 H29 109.5
H30 C20 H29 108
SI2 C21 H23 109.5
SI2 C21 H25 109.5
H23 C21 H25 109.5
SI2 C21 H24 109.5
H23 C21 H24 109.5
H25 C21 H24 109.5
SI2 C22 H27 109.5
SI2 C22 H28 109.5
H27 C22 H28 109.5
SI2 C22 H26 109.5
H27 C22 H26 109.5
H28 C22 H26 109.5
C24 C23 C28 118.5(2)
C24 C23 P2 119.73(19)
C28 C23 P2 121.79(19)
C25 C24 C23 120.5(2)
C25 C24 H35 119.7
C23 C24 H35 119.7
C26 C25 C24 120.4(3)
C26 C25 H34 119.8
C24 C25 H34 119.8
C27 C26 C25 119.5(2)
C27 C26 H33 120.2
C25 C26 H33 120.2
C26 C27 C28 120.3(2)
C26 C27 H32 119.9
C28 C27 H32 119.9
C27 C28 C23 120.7(2)
C27 C28 H31 119.6
C23 C28 H31 119.6
SI1 C29 H41 109.5
SI1 C29 H39 109.5
H41 C29 H39 109.5
SI1 C29 H40 109.5
H41 C29 H40 109.5
H39 C29 H40 109.5
SI1 C30 H43 109.5
SI1 C30 H44 109.5
H43 C30 H44 109.5
SI1 C30 H42 109.5
H43 C30 H42 109.5
H44 C30 H42 109.5
O4 C31 C32 108.1(2)
O4 C31 H49 110.1
C32 C31 H49 110.1
O4 C31 H48 110.1
C32 C31 H48 110.1
H49 C31 H48 108.4
C31 C32 H45 109.5
C31 C32 H46 109.5
H45 C32 H46 109.5
C31 C32 H47 109.5
H45 C32 H47 109.5
H46 C32 H47 109.5
O5 C33 C34 106.9(2)
O5 C33 H54 110.3
C34 C33 H54 110.3
O5 C33 H53 110.3
C34 C33 H53 110.3
H54 C33 H53 108.6
C33 C34 H50 109.5
C33 C34 H51 109.5
H50 C34 H51 109.5
C33 C34 H52 109.5
H50 C34 H52 109.5
H51 C34 H52 109.5
O6 C35 C36 107.2(2)
O6 C35 H59 110.3
C36 C35 H59 110.3
O6 C35 H55 110.3
C36 C35 H55 110.3
H59 C35 H55 108.5
C35 C36 H58 109.5
C35 C36 H57 109.5
H58 C36 H57 109.5
C35 C36 H56 109.5
H58 C36 H56 109.5
H57 C36 H56 109.5
C40 C37 C38 105.1(3)
C40 C37 H66 110.7
C38 C37 H66 110.7
C40 C37 H60 110.7
C38 C37 H60 110.7
H66 C37 H60 108.8
C37 C38 C39 103.8(3)
C37 C38 H65 111
C39 C38 H65 111
C37 C38 H63 111
C39 C38 H63 111
H65 C38 H63 109
O7 C39 C38 105.2(3)
O7 C39 H64 110.7
C38 C39 H64 110.7
O7 C39 H61 110.7
C38 C39 H61 110.7
H64 C39 H61 108.8
O7 C40 C37 108.2(3)
O7 C40 H67 110.1
C37 C40 H67 110.1
O7 C40 H62 110.1
C37 C40 H62 110.1
H67 C40 H62 108.4

loop_
_geom_bond_atom_site_label_1
_geom_bond_atom_site_label_2
_geom_bond_distance
IR1 P3 2.2476(8)
IR1 P1 2.3512(8)
IR1 SI1 2.3861(8)
IR1 P2 2.4170(8)
IR1 SI2 2.4564(9)
IR1 CL1 2.5270(8)
P1 O2 1.5891(19)
P1 O3 1.6019(19)
P1 O1 1.6114(19)
P2 C13 1.831(2)
P2 C23 1.839(3)
P2 C14 1.849(2)
P3 O4 1.5926(19)
P3 O6 1.5957(19)
P3 O5 1.5997(18)
SI1 C29 1.885(3)
SI1 C30 1.892(3)
SI1 C7 1.907(3)
SI2 C21 1.889(3)
SI2 C22 1.889(3)
SI2 C20 1.923(3)
O1 C1 1.449(3)
O2 C3 1.456(3)
O3 C5 1.456(3)
O4 C31 1.451(3)
O5 C33 1.449(3)
O6 C35 1.449(3)
O7 C40 1.416(5)
O7 C39 1.437(4)
C1 C2 1.503(4)
C1 H2 0.99
C1 H1 0.99
C2 H3 0.98
C2 H5 0.98
C2 H4 0.98
C3 C4 1.504(4)
C3 H10 0.99
C3 H6 0.99
C4 H8 0.98
C4 H9 0.98
C4 H7 0.98
C5 C6 1.502(4)
C5 H11 0.99
C5 H12 0.99
C6 H13 0.98
C6 H15 0.98
C6 H14 0.98
C7 C8 1.495(3)
C7 H16 0.99
C7 H38 0.99
C8 C9 1.396(3)
C8 C13 1.413(3)
C9 C10 1.389(4)
C9 H37 0.95
C10 C11 1.392(4)
C10 H36 0.95
C11 C12 1.382(4)
C11 H17 0.95
C12 C13 1.396(3)
C12 H18 0.95
C14 C19 1.400(3)
C14 C15 1.407(3)
C15 C16 1.390(3)
C15 H19 0.95
C16 C17 1.387(4)
C16 H20 0.95
C17 C18 1.387(4)
C17 H21 0.95
C18 C19 1.401(3)
C18 H22 0.95
C19 C20 1.488(3)
C20 H30 0.99
C20 H29 0.99
C21 H23 0.98
C21 H25 0.98
C21 H24 0.98
C22 H27 0.98
C22 H28 0.98
C22 H26 0.98
C23 C24 1.395(4)
C23 C28 1.398(3)
C24 C25 1.392(4)
C24 H35 0.95
C25 C26 1.387(4)
C25 H34 0.95
C26 C27 1.382(4)
C26 H33 0.95
C27 C28 1.392(4)
C27 H32 0.95
C28 H31 0.95
C29 H41 0.98
C29 H39 0.98
C29 H40 0.98
C30 H43 0.98
C30 H44 0.98
C30 H42 0.98
C31 C32 1.511(4)
C31 H49 0.99
C31 H48 0.99
C32 H45 0.98
C32 H46 0.98
C32 H47 0.98
C33 C34 1.505(4)
C33 H54 0.99
C33 H53 0.99
C34 H50 0.98
C34 H51 0.98
C34 H52 0.98
C35 C36 1.501(4)
C35 H59 0.99
C35 H55 0.99
C36 H58 0.98
C36 H57 0.98
C36 H56 0.98
C37 C40 1.473(6)
C37 C38 1.517(5)
C37 H66 0.99
C37 H60 0.99
C38 C39 1.519(5)
C38 H65 0.99
C38 H63 0.99
C39 H64 0.99
C39 H61 0.99
C40 H67 0.99
C40 H62 0.99

loop_
_geom_hbond_atom_site_label_D
_geom_hbond_atom_site_label_H
_geom_hbond_atom_site_label_A
_geom_hbond_distance_DH
_geom_hbond_distance_HA
_geom_hbond_distance_DA
_geom_hbond_angle_DHA
C1 H2 CL1 0.99 2.69 3.380(3) 127.5
C24 H35 O1 0.95 2.3 3.238(3) 171.5
C35 H59 CL1 0.99 2.66 3.398(3) 131.1
C1 H2 CL1 0.99 2.69 3.380(3) 127.5
C24 H35 O1 0.95 2.3 3.238(3) 171.5
C35 H59 CL1 0.99 2.66 3.398(3) 131.1
